data_4001792
loop_
_publ_author_name
'Nguyen, Sandy L.'
'Malliakas, Christos D.'
'Peters, John A.'
'Liu, Zhifu'
'Im, Jino'
'Zhao, Li-Dong'
'Sebastian, Maria'
'Jin, Hosub'
'Li, Hao'
'Johnsen, Simon'
'Wessels, Bruce W.'
'Freeman, Arthur J.'
'Kanatzidis, Mercouri G.'

_publ_section_title
;
 Photoconductivity in Tl6SI4: A Novel Semiconductor for Hard Radiation
 Detection
;
_journal_issue 14
_journal_name_full 'Chemistry of Materials'
_journal_page_first 2868
_journal_paper_doi 10.1021/cm401406j
_journal_volume 25
_journal_year 2013
_chemical_formula_sum 'I4 S Tl6'
_chemical_formula_weight 1765.88
_space_group_IT_number 128
_symmetry_cell_setting tetragonal
_symmetry_space_group_name_Hall '-P 4 2n'
_symmetry_space_group_name_H-M 'P 4/m n c'
_atom_sites_solution_primary direct
_atom_sites_solution_secondary difmap
_audit_creation_method SHELXL-97
_audit_update_record
;
2013-03-12 # Formatted by publCIF
;
_cell_angle_alpha 90.00
_cell_angle_beta 90.00
_cell_angle_gamma 90.00
_cell_formula_units_Z 2
_cell_length_a 9.1758(13)
_cell_length_b 9.1758(13)
_cell_length_c 9.5879(19)
_cell_measurement_reflns_used 2809
_cell_measurement_temperature 293(2)
_cell_measurement_theta_max 35.16
_cell_measurement_theta_min 4.89
_cell_volume 807.3(2)
_computing_cell_refinement 'STOE X-AREA'
_computing_data_collection 'STOE X-AREA'
_computing_data_reduction 'STOE X-RED'
_computing_molecular_graphics 'Diamond 3'
_computing_structure_refinement 'SHELXL-97 (Sheldrick, 2008)'
_computing_structure_solution 'SHELXS-97 (Sheldrick, 2008)'
_diffrn_ambient_temperature 293(2)
_diffrn_detector 'image plate (34 cm diameter)'
_diffrn_detector_area_resol_mean 6.67
_diffrn_detector_type STOE
_diffrn_measured_fraction_theta_full 0.985
_diffrn_measured_fraction_theta_max 0.985
_diffrn_measurement_device '2-circle goniometer'
_diffrn_measurement_device_type 'STOE IPDS 2'
_diffrn_measurement_method 'rotation method'
_diffrn_radiation_collimation '0.5 mm diameter, monocapillary'
_diffrn_radiation_monochromator 'plane graphite'
_diffrn_radiation_polarisn_norm 0
_diffrn_radiation_source 'fine-focus sealed tube'
_diffrn_radiation_type MoK\a
_diffrn_radiation_wavelength 0.71073
_diffrn_reflns_av_R_equivalents 0.0579
_diffrn_reflns_av_sigmaI/netI 0.0373
_diffrn_reflns_limit_h_max 6
_diffrn_reflns_limit_h_min -11
_diffrn_reflns_limit_k_max 10
_diffrn_reflns_limit_k_min -11
_diffrn_reflns_limit_l_max 11
_diffrn_reflns_limit_l_min -10
_diffrn_reflns_number 1870
_diffrn_reflns_theta_full 25.66
_diffrn_reflns_theta_max 25.66
_diffrn_reflns_theta_min 3.14
_diffrn_source 'sealed X-ray tube, 12 x 0.4 mm long-fine focus'
_diffrn_source_current 40
_diffrn_source_power 2.00
_diffrn_source_voltage 50
_exptl_absorpt_coefficient_mu 67.33
_exptl_absorpt_correction_T_max 0.5411
_exptl_absorpt_correction_T_min 0.2958
_exptl_absorpt_correction_type integration
_exptl_crystal_colour red
_exptl_crystal_density_diffrn 7.265
_exptl_crystal_density_method 'not measured'
_exptl_crystal_description shard
_exptl_crystal_F_000 1428
_exptl_crystal_size_max 0.01
_exptl_crystal_size_mid 0.01
_exptl_crystal_size_min 0.01
_refine_diff_density_max 1.476
_refine_diff_density_min -1.435
_refine_diff_density_rms 0.393
_refine_ls_extinction_coef 0.0018(5)
_refine_ls_extinction_expression Fc^*^=kFc[1+0.001xFc^2^\l^3^/sin(2\q)]^-1/4^
_refine_ls_extinction_method SHELXL
_refine_ls_goodness_of_fit_ref 1.388
_refine_ls_matrix_type full
_refine_ls_number_parameters 18
_refine_ls_number_reflns 406
_refine_ls_number_restraints 0
_refine_ls_restrained_S_all 1.388
_refine_ls_R_factor_all 0.0584
_refine_ls_R_factor_gt 0.0480
_refine_ls_shift/su_max 0.000
_refine_ls_shift/su_mean 0.000
_refine_ls_structure_factor_coef Fsqd
_refine_ls_weighting_details 'calc w=1/[\s^2^(Fo^2^)+(0.0305P)^2^+14.1721P] where P=(Fo^2^+2Fc^2^)/3'
_refine_ls_weighting_scheme calc
_refine_ls_wR_factor_gt 0.0891
_refine_ls_wR_factor_ref 0.0912
_reflns_number_gt 356
_reflns_number_total 406
_reflns_threshold_expression >2sigma(I)
_cod_data_source_file cm401406j_si_002.cif
_cod_data_source_block p4mnc
_cod_original_sg_symbol_H-M P4/mnc
_cod_database_code 4001792

loop_
_symmetry_equiv_pos_as_xyz
'x, y, z'
'-x, -y, z'
'-y, x, z'
'y, -x, z'
'-x+1/2, y+1/2, -z+1/2'
'x+1/2, -y+1/2, -z+1/2'
'y+1/2, x+1/2, -z+1/2'
'-y+1/2, -x+1/2, -z+1/2'
'-x, -y, -z'
'x, y, -z'
'y, -x, -z'
'-y, x, -z'
'x-1/2, -y-1/2, z-1/2'
'-x-1/2, y-1/2, z-1/2'
'-y-1/2, -x-1/2, z-1/2'
'y-1/2, x-1/2, z-1/2'

loop_
_atom_site_label
_atom_site_type_symbol
_atom_site_fract_x
_atom_site_fract_y
_atom_site_fract_z
_atom_site_U_iso_or_equiv
_atom_site_adp_type
_atom_site_occupancy
_atom_site_symmetry_multiplicity
_atom_site_calc_flag
_atom_site_refinement_flags
Tl1 Tl 0.0000 0.0000 0.20161(17) 0.0402(6) Uani 1 4 d S
Tl2 Tl 0.60758(13) 0.18988(13) 0.0000 0.0354(5) Uani 1 2 d S
I I 0.33769(15) 0.16231(15) 0.2500 0.0385(6) Uani 1 2 d S
S S 0.5000 0.5000 0.0000 0.021(2) Uani 1 8 d S

loop_
_atom_site_aniso_label
_atom_site_aniso_U_11
_atom_site_aniso_U_22
_atom_site_aniso_U_33
_atom_site_aniso_U_23
_atom_site_aniso_U_13
_atom_site_aniso_U_12
Tl1 0.0463(7) 0.0463(7) 0.0281(8) 0.000 0.000 0.000
Tl2 0.0342(7) 0.0359(7) 0.0360(6) 0.000 0.000 0.0010(4)
I 0.0364(7) 0.0364(7) 0.0427(9) 0.0135(6) 0.0135(6) 0.0039(8)
S 0.024(4) 0.024(4) 0.017(5) 0.000 0.000 0.000

loop_
_atom_type_symbol
_atom_type_description
_atom_type_scat_dispersion_real
_atom_type_scat_dispersion_imag
_atom_type_scat_source
S S 0.1246 0.1234 'International Tables Vol C Tables 4.2.6.8 and 6.1.1.4'
I I -0.4742 1.8119 'International Tables Vol C Tables 4.2.6.8 and 6.1.1.4'
Tl Tl -2.8358 9.6688 'International Tables Vol C Tables 4.2.6.8 and 6.1.1.4'

loop_
_exptl_crystal_face_index_h
_exptl_crystal_face_index_k
_exptl_crystal_face_index_l
_exptl_crystal_face_perp_dist
1 -30 30 0.0064
-1 -30 5 0.0048
12 30 6 0.0044
16 1 -30 0.0084
-11 30 10 0.0069
5 30 -14 0.0074
-21 -30 -18 0.0063

loop_
_geom_angle_atom_site_label_1
_geom_angle_atom_site_label_2
_geom_angle_atom_site_label_3
_geom_angle
_geom_angle_site_symmetry_1
_geom_angle_site_symmetry_3
S Tl1 I 82.31(3) 5_545 2
S Tl1 I 82.31(3) 5_545 3
I Tl1 I 88.975(7) 2 3
S Tl1 I 82.31(3) 5_545 4
I Tl1 I 88.975(7) 2 4
I Tl1 I 164.63(5) 3 4
S Tl1 I 82.31(3) 5_545 .
I Tl1 I 164.63(5) 2 .
I Tl1 I 88.975(7) 3 .
I Tl1 I 88.975(7) 4 .
S Tl2 I 80.46(4) . .
S Tl2 I 80.46(4) . 10
I Tl2 I 87.83(4) . 10
Tl2 I Tl2 125.87(7) . 15_666
Tl2 I Tl1 125.36(3) . .
Tl2 I Tl1 73.72(3) 15_666 .
Tl2 I Tl1 73.72(3) . 5
Tl2 I Tl1 125.36(3) 15_666 5
Tl1 I Tl1 141.71(6) . 5
Tl1 S Tl1 180.0 13_665 5
Tl1 S Tl2 90.0 13_665 11_565
Tl1 S Tl2 90.0 5 11_565
Tl1 S Tl2 90.0 13_665 3_655
Tl1 S Tl2 90.0 5 3_655
Tl2 S Tl2 180.0 11_565 3_655
Tl1 S Tl2 90.0 13_665 9_665
Tl1 S Tl2 90.0 5 9_665
Tl2 S Tl2 90.0 11_565 9_665
Tl2 S Tl2 90.0 3_655 9_665
Tl1 S Tl2 90.0 13_665 .
Tl1 S Tl2 90.0 5 .
Tl2 S Tl2 90.0 11_565 .
Tl2 S Tl2 90.0 3_655 .
Tl2 S Tl2 180.0 9_665 .

loop_
_geom_bond_atom_site_label_1
_geom_bond_atom_site_label_2
_geom_bond_distance
_geom_bond_site_symmetry_2
Tl1 S 2.8610(18) 5_545
Tl1 I 3.4691(8) 2
Tl1 I 3.4691(8) 3
Tl1 I 3.4691(8) 4
Tl1 I 3.4691(8) .
Tl2 S 3.0120(12) .
Tl2 I 3.4558(13) .
Tl2 I 3.4558(13) 10
I Tl2 3.4558(13) 15_666
I Tl1 3.4691(8) 5
S Tl1 2.8610(18) 13_665
S Tl1 2.8610(18) 5
S Tl2 3.0120(12) 11_565
S Tl2 3.0120(12) 3_655
S Tl2 3.0120(12) 9_665
